data_7121982
loop_
_publ_author_name
'Zabaleta, Nagore'
'Uria, Uxue'
'Reyes, Efraim'
'Carrillo, Luisa'
'Vicario, Jose L.'

_publ_section_title
;
 Ion-pairing catalysis in the enantioselective addition of hydrazones to
 N-acyldihydropyrrole derivatives.
;
_journal_issue 64
_journal_name_full 'Chemical communications (Cambridge, England)'
_journal_page_first 8905
_journal_page_last 8908
_journal_paper_doi 10.1039/c8cc05311a
_journal_volume 54
_journal_year 2018
_chemical_compound_source 'synthesis as described'
_chemical_formula_moiety 'C21 H18 F6 N4 O2'
_chemical_formula_sum 'C21 H18 F6 N4 O2'
_chemical_formula_weight 472.39
_chemical_name_systematic
;
 (S,Z)-N-argio-2-(1-formylpyrrolidin-2-yl)-2-(2-phenylhydrazono)acetamide
;
_space_group_crystal_system monoclinic
_space_group_IT_number 15
_space_group_name_Hall '-I 2ya'
_space_group_name_H-M_alt 'I 1 2/a 1'
_symmetry_cell_setting monoclinic
_symmetry_space_group_name_Hall '-I 2ya'
_symmetry_space_group_name_H-M 'I 1 2/a 1'
_atom_sites_solution_hydrogens geom
_atom_sites_solution_primary dual
_atom_sites_solution_secondary difmap
_audit_creation_date 2018-03-28T14:43:02-00:00
_audit_creation_method 'WinGX routine CIF_UPDATE'
_audit_update_record
;
2018-05-04 deposited with the CCDC.
2018-07-16 downloaded from the CCDC.
;
_cell_angle_alpha 90
_cell_angle_beta 92.002(6)
_cell_angle_gamma 90
_cell_formula_units_Z 8
_cell_length_a 23.7773(15)
_cell_length_b 5.4608(4)
_cell_length_c 31.7244(19)
_cell_measurement_reflns_used 5279
_cell_measurement_temperature 150.01(10)
_cell_measurement_theta_max 73.322
_cell_measurement_theta_min 3.676
_cell_volume 4116.7(5)
_computing_cell_refinement 'CrysAlisPro 1.171.38.46 (Rigaku OD, 2015)'
_computing_data_collection 'CrysAlisPro 1.171.38.46 (Rigaku OD, 2015)'
_computing_data_reduction 'CrysAlisPro 1.171.38.46 (Rigaku OD, 2015)'
_computing_molecular_graphics 'Olex2 (Dolomanov et al., 2009)'
_computing_publication_material 'Olex2 (Dolomanov et al., 2009)'
_computing_structure_refinement 'ShelXL (Sheldrick, 2015)'
_computing_structure_solution 'ShelXT (Sheldrick, 2015)'
_diffrn_ambient_temperature 150.01(10)
_diffrn_detector 'CCD plate'
_diffrn_detector_area_resol_mean 5.2012
_diffrn_measured_fraction_theta_full 0.998
_diffrn_measured_fraction_theta_max 0.998
_diffrn_measurement_details
;
List of Runs (angles in degrees, time in seconds):

  # Type    Start    End  Width  t~exp~   \w     \q     \k     \f   Frames
#--------------------------------------------------------------------------
  1  \w   -124.00 -99.00   1.00    4.00    --  -41.33 -99.00 -60.00   25
  2  \w   -108.00 -26.00   1.00    4.00    --  -41.33 -38.00   0.00   82
  3  \w    -71.00  33.00   1.00    4.00    --  -41.33  19.00   0.00  104
  4  \w   -128.00 -91.00   1.00   20.00    --  -83.00-125.00  90.00   37
  5  \w     50.00  77.00   1.00   20.00    --  108.36 -45.00-150.00   27
  6  \w     79.00 154.00   1.00   20.00    --  108.36  61.00 120.00   75
  7  \w     65.00 109.00   1.00   20.00    --  108.36 -94.00  60.00   44
  8  \w     70.00 141.00   1.00   20.00    --  108.36 -77.00 -60.00   71
  9  \w     30.00  69.00   1.00   20.00    --  108.36 -30.00  30.00   39
 10  \w     42.00  71.00   1.00   20.00    --  108.36 -38.00 -31.00   29
 11  \w     29.00  99.00   1.00   20.00    --  108.36 -94.00-120.00   70
 12  \w     45.00  75.00   1.00   20.00    --  108.36 -45.00-120.00   30
 13  \w     37.00  77.00   1.00   20.00    --  108.36 -45.00 -60.00   40
 14  \w     30.00  69.00   1.00   20.00    --  108.36 -30.00 120.00   39
 15  \w     43.00  98.00   1.00    4.00    --   41.33-125.00 -30.00   55
 16  \w     21.00  83.00   1.00    4.00    --   41.33-125.00 150.00   62
 17  \w   -149.00-100.00   1.00   20.00    --  -83.00 -77.00  30.00   49
 18  \w     33.00  80.00   1.00   20.00    --  108.36 -94.00 150.00   47
 19  \w     31.00  64.00   1.00   20.00    --  108.36 -30.00-150.00   33
 20  \w     35.00  64.00   1.00   20.00    --  108.36 -30.00 150.00   29
 21  \w     38.00  68.00   1.00   20.00    --  108.36 -45.00 -90.00   30
 22  \w     25.00  61.00   1.00   20.00    --  108.36 -15.00 -60.00   36
 23  \w     68.00 112.00   1.00   20.00    --  108.36 -15.00 -60.00   44
 24  \w    133.00 158.00   1.00   20.00    --  108.36 -15.00 -60.00   25
 25  \w     35.00  68.00   1.00   20.00    --  108.36 -45.00 120.00   33
 26  \w     69.00 115.00   1.00   20.00    --  108.36-125.00-120.00   46
 27  \w     75.00 102.00   1.00   20.00    --  108.36  77.00  90.00   27
 28  \w    112.00 141.00   1.00   20.00    --  108.36  77.00  90.00   29
 29  \w     68.00 122.00   1.00   20.00    --  108.36-125.00   0.00   54
 30  \w     30.00  68.00   1.00   20.00    --  108.36 -30.00-180.00   38
;
_diffrn_measurement_device 'four-circle diffractometer'
_diffrn_measurement_device_type 'SuperNova, Single source at offset, Atlas'
_diffrn_measurement_method '\w scans'
_diffrn_orient_matrix_type 'CrysAlisPro convention (1999,Acta A55,543-557)'
_diffrn_orient_matrix_UB_11 0.0121283
_diffrn_orient_matrix_UB_12 0.0946508
_diffrn_orient_matrix_UB_13 0.0451588
_diffrn_orient_matrix_UB_21 -0.0607728
_diffrn_orient_matrix_UB_22 0.0965192
_diffrn_orient_matrix_UB_23 0.0015879
_diffrn_orient_matrix_UB_31 -0.0190595
_diffrn_orient_matrix_UB_32 -0.2474679
_diffrn_orient_matrix_UB_33 0.0179019
_diffrn_radiation_monochromator mirror
_diffrn_radiation_probe x-ray
_diffrn_radiation_type CuK\a
_diffrn_radiation_wavelength 1.54184
_diffrn_reflns_av_R_equivalents 0.0508
_diffrn_reflns_av_unetI/netI 0.0723
_diffrn_reflns_limit_h_max 28
_diffrn_reflns_limit_h_min -28
_diffrn_reflns_limit_k_max 3
_diffrn_reflns_limit_k_min -6
_diffrn_reflns_limit_l_max 38
_diffrn_reflns_limit_l_min -36
_diffrn_reflns_number 15208
_diffrn_reflns_theta_full 69.97
_diffrn_reflns_theta_max 69.97
_diffrn_reflns_theta_min 3.72
_diffrn_source 'micro-focus sealed X-ray tube'
_exptl_absorpt_coefficient_mu 1.202
_exptl_absorpt_correction_T_max 0.952
_exptl_absorpt_correction_T_min 0.744
_exptl_absorpt_correction_type analytical
_exptl_absorpt_process_details
;
        CrysAlisPro 1.171.38.46 (Rigaku Oxford Diffraction, 2015)
Analytical numeric absorption correction using a multifaceted crystal
                        model based on expressions derived by R.C. Clark & J.S.
        (Clark, R. C. & Reid, J. S. (1995). Acta Cryst. A51, 887-897)
        Empirical absorption correction using spherical harmonics,
 implemented in SCALE3 ABSPACK scaling algorithm.
;
_exptl_crystal_colour colourless
_exptl_crystal_density_diffrn 1.524
_exptl_crystal_density_method 'not measured'
_exptl_crystal_description needles
_exptl_crystal_F_000 1936
_exptl_crystal_size_max 0.51
_exptl_crystal_size_mid 0.047
_exptl_crystal_size_min 0.044
_refine_diff_density_max 0.702
_refine_diff_density_min -0.291
_refine_diff_density_rms 0.067
_refine_ls_extinction_method none
_refine_ls_goodness_of_fit_ref 1.042
_refine_ls_hydrogen_treatment constr
_refine_ls_matrix_type full
_refine_ls_number_parameters 354
_refine_ls_number_reflns 3904
_refine_ls_number_restraints 72
_refine_ls_restrained_S_all 1.125
_refine_ls_R_factor_all 0.0717
_refine_ls_R_factor_gt 0.0572
_refine_ls_shift/su_max 0
_refine_ls_shift/su_mean 0
_refine_ls_structure_factor_coef Fsqd
_refine_ls_weighting_details 'calc w=1/[\s^2^(Fo^2^)+(0.0867P)^2^+6.6025P] where P=(Fo^2^+2Fc^2^)/3'
_refine_ls_weighting_scheme calc
_refine_ls_wR_factor_gt 0.1565
_refine_ls_wR_factor_ref 0.1679
_reflns_number_gt 3074
_reflns_number_total 3904
_reflns_threshold_expression >2sigma(I)
_cod_data_source_file c8cc05311a2.cif
_cod_data_source_block a20170014_nz1259
_cod_depositor_comments 'Adding full bibliography for 7121981--7121982.cif.'
_cod_database_code 7121982

loop_
_space_group_symop_operation_xyz
'x, y, z'
'-x+1/2, y, -z'
'x+1/2, y+1/2, z+1/2'
'-x+1, y+1/2, -z+1/2'
'-x, -y, -z'
'x-1/2, -y, z'
'-x+1/2, -y+1/2, -z+1/2'
'x, -y+1/2, z+1/2'

loop_
_atom_site_label
_atom_site_type_symbol
_atom_site_fract_x
_atom_site_fract_y
_atom_site_fract_z
_atom_site_U_iso_or_equiv
_atom_site_adp_type
_atom_site_occupancy
_atom_site_calc_flag
_atom_site_disorder_assembly
_atom_site_disorder_group
O001 O -0.33693(8) -0.7638(4) -0.59486(6) 0.0316(4) Uani 1 d . .
F002 F -0.3504(7) 0.260(2) -0.7513(4) 0.051(2) Uani 0.52(4) d A 1
F003 F -0.2937(4) 0.007(2) -0.7788(4) 0.044(2) Uani 0.52(4) d A 1
O004 O -0.46985(10) -0.6591(5) -0.70884(6) 0.0487(6) Uani 1 d . .
F005 F -0.2287(7) -0.035(3) -0.5832(6) 0.047(3) Uani 0.333(18) d B 1
F006 F -0.3806(6) -0.086(3) -0.7764(3) 0.052(2) Uani 0.52(4) d A 1
N007 N -0.38860(9) -0.5717(4) -0.64684(7) 0.0279(5) Uani 1 d . .
H007 H -0.4212 -0.5738 -0.6608 0.034 Uiso 1 calc . .
N008 N -0.42915(9) -1.0807(4) -0.58085(6) 0.0256(5) Uani 1 d . .
N009 N -0.38183(9) -1.1392(4) -0.55986(7) 0.0293(5) Uani 1 d . .
H009 H -0.351 -1.0544 -0.5638 0.035 Uiso 1 calc . .
N00A N -0.50326(9) -0.9600(4) -0.66688(7) 0.0310(5) Uani 1 d . .
F00B F -0.1857(6) 0.084(3) -0.6400(4) 0.068(3) Uani 0.333(18) d B 1
C00C C -0.38133(11) -0.7414(5) -0.61543(8) 0.0252(5) Uani 1 d . .
C00D C -0.34986(11) -0.3951(5) -0.65921(8) 0.0269(5) Uani 1 d . .
C00E C -0.43115(10) -0.8987(5) -0.60714(8) 0.0251(5) Uani 1 d . .
C00F C -0.38079(11) -1.3351(5) -0.53149(8) 0.0271(5) Uani 1 d . .
C00G C -0.48958(10) -0.8387(5) -0.62596(8) 0.0256(5) Uani 1 d . .
H00G H -0.4927 -0.6574 -0.6298 0.031 Uiso 1 calc . .
C00H C -0.36241(11) -0.2753(5) -0.69751(8) 0.0282(6) Uani 1 d . .
H00H H -0.3952 -0.3191 -0.7138 0.034 Uiso 1 calc . .
F00I F -0.1774(5) -0.282(3) -0.6226(4) 0.060(3) Uani 0.333(18) d B 1
C00J C -0.32733(11) -0.0945(5) -0.71159(8) 0.0301(6) Uani 1 d A .
C00K C -0.30179(11) -0.3293(5) -0.63568(8) 0.0312(6) Uani 1 d . .
H00K H -0.2921 -0.4113 -0.61 0.037 Uiso 1 calc . .
C00L C -0.42679(11) -1.4863(5) -0.52550(8) 0.0299(6) Uani 1 d . .
H00L H -0.4617 -1.4542 -0.54 0.036 Uiso 1 calc . .
C00M C -0.26811(12) -0.1422(6) -0.65027(9) 0.0344(6) Uani 1 d B .
C00N C -0.33020(12) -1.3806(6) -0.50917(9) 0.0350(6) Uani 1 d . .
H00N H -0.299 -1.2745 -0.5124 0.042 Uiso 1 calc . .
C00O C -0.27959(12) -0.0240(5) -0.68801(9) 0.0340(6) Uani 1 d . .
H00O H -0.2556 0.1019 -0.6976 0.041 Uiso 1 calc . .
C00P C -0.42162(12) -1.6829(6) -0.49847(9) 0.0357(6) Uani 1 d . .
H00P H -0.4531 -1.7862 -0.4945 0.043 Uiso 1 calc . .
C00Q C -0.53812(11) -0.9261(5) -0.59927(9) 0.0312(6) Uani 1 d . .
H00A H -0.5267 -0.9287 -0.569 0.037 Uiso 1 calc . .
H00B H -0.5713 -0.8182 -0.6033 0.037 Uiso 1 calc . .
C00R C -0.32538(13) -1.5793(6) -0.48242(9) 0.0394(7) Uani 1 d . .
H00R H -0.2906 -1.6112 -0.4677 0.047 Uiso 1 calc . .
C00S C -0.37110(13) -1.7327(6) -0.47687(9) 0.0382(7) Uani 1 d . .
H00S H -0.3679 -1.8699 -0.4586 0.046 Uiso 1 calc . .
C00T C -0.33911(13) 0.0236(6) -0.75357(9) 0.0362(6) Uani 1 d . .
C00U C -0.55101(12) -1.1841(6) -0.61533(10) 0.0368(7) Uani 1 d . .
H00C H -0.5248 -1.3049 -0.6022 0.044 Uiso 1 calc . .
H00D H -0.5901 -1.2319 -0.6093 0.044 Uiso 1 calc . .
C00V C -0.49539(12) -0.8529(6) -0.70382(9) 0.0382(7) Uani 1 d . .
H00V H -0.5107 -0.9319 -0.7283 0.046 Uiso 1 calc . .
C00W C -0.54300(14) -1.1664(6) -0.66235(10) 0.0418(7) Uani 1 d . .
H00E H -0.527 -1.3201 -0.6734 0.05 Uiso 1 calc . .
H00F H -0.5792 -1.1325 -0.6776 0.05 Uiso 1 calc . .
C00X C -0.21670(14) -0.0732(7) -0.62438(12) 0.0491(9) Uani 1 d . .
F2 F -0.3043(8) -0.050(3) -0.7818(4) 0.058(3) Uani 0.48(4) d A 2
F4 F -0.3911(4) -0.023(3) -0.7690(5) 0.049(2) Uani 0.48(4) d A 2
F5 F -0.3341(7) 0.269(3) -0.7515(5) 0.051(2) Uani 0.48(4) d A 2
F0AA F -0.1733(2) -0.1930(17) -0.6338(3) 0.0783(19) Uani 0.667(18) d B 2
F1AA F -0.2229(4) -0.1016(16) -0.5834(3) 0.0608(19) Uani 0.667(18) d B 2
F2AA F -0.2037(3) 0.1719(11) -0.62881(17) 0.0555(16) Uani 0.667(18) d B 2

loop_
_atom_site_aniso_label
_atom_site_aniso_U_11
_atom_site_aniso_U_22
_atom_site_aniso_U_33
_atom_site_aniso_U_23
_atom_site_aniso_U_13
_atom_site_aniso_U_12
O001 0.0244(9) 0.0389(11) 0.0311(9) 0.0053(8) -0.0073(7) -0.0027(8)
F002 0.060(4) 0.043(3) 0.049(3) 0.008(2) -0.004(3) 0.014(3)
F003 0.047(3) 0.052(4) 0.034(3) 0.012(2) 0.010(2) -0.006(2)
O004 0.0428(12) 0.0747(17) 0.0277(10) 0.0126(10) -0.0121(9) -0.0191(12)
F005 0.043(4) 0.047(4) 0.048(4) -0.013(3) -0.021(3) 0.005(3)
F006 0.059(4) 0.058(4) 0.039(3) 0.011(2) -0.013(2) -0.016(3)
N007 0.0248(10) 0.0322(12) 0.0263(10) 0.0053(9) -0.0074(8) -0.0060(9)
N008 0.0233(10) 0.0319(11) 0.0211(10) 0.0000(8) -0.0044(8) 0.0011(9)
N009 0.0220(10) 0.0375(13) 0.0279(11) 0.0068(9) -0.0060(8) -0.0010(9)
N00A 0.0306(11) 0.0386(13) 0.0231(10) -0.0030(9) -0.0093(9) 0.0013(10)
F00B 0.059(4) 0.071(5) 0.073(4) 0.013(3) -0.010(3) -0.027(3)
C00C 0.0251(12) 0.0274(13) 0.0229(11) -0.0011(10) -0.0012(9) -0.0009(10)
C00D 0.0264(12) 0.0274(13) 0.0268(12) -0.0017(10) -0.0013(10) 0.0018(10)
C00E 0.0246(12) 0.0294(13) 0.0211(11) -0.0003(10) -0.0039(9) -0.0010(10)
C00F 0.0283(13) 0.0313(13) 0.0216(11) 0.0012(10) -0.0020(10) 0.0031(10)
C00G 0.0260(12) 0.0281(13) 0.0221(11) -0.0014(10) -0.0069(9) 0.0006(10)
C00H 0.0255(12) 0.0319(14) 0.0270(12) 0.0008(10) -0.0034(10) -0.0007(10)
F00I 0.037(3) 0.070(5) 0.071(4) 0.009(3) -0.015(3) 0.002(3)
C00J 0.0288(13) 0.0315(14) 0.0299(13) 0.0007(11) 0.0013(10) 0.0017(11)
C00K 0.0275(13) 0.0381(15) 0.0276(13) -0.0007(11) -0.0048(10) -0.0021(11)
C00L 0.0250(12) 0.0372(15) 0.0275(12) 0.0017(11) -0.0018(10) 0.0027(11)
C00M 0.0287(14) 0.0396(16) 0.0345(14) -0.0009(12) -0.0023(11) -0.0062(12)
C00N 0.0283(13) 0.0431(17) 0.0331(14) 0.0056(12) -0.0079(11) -0.0006(12)
C00O 0.0294(13) 0.0354(15) 0.0374(15) 0.0017(12) 0.0027(11) -0.0051(11)
C00P 0.0338(15) 0.0380(16) 0.0354(14) 0.0044(12) 0.0017(12) -0.0004(12)
C00Q 0.0239(12) 0.0385(15) 0.0311(13) 0.0007(11) -0.0016(10) 0.0011(11)
C00R 0.0336(14) 0.0499(18) 0.0341(14) 0.0089(13) -0.0096(12) 0.0061(13)
C00S 0.0432(16) 0.0395(16) 0.0317(14) 0.0086(12) -0.0019(12) 0.0076(13)
C00T 0.0394(15) 0.0354(16) 0.0336(14) 0.0053(12) 0.0006(12) 0.0005(12)
C00U 0.0306(14) 0.0383(16) 0.0407(15) 0.0041(12) -0.0079(12) -0.0052(12)
C00V 0.0314(14) 0.059(2) 0.0239(13) 0.0002(12) -0.0090(11) -0.0029(14)
C00W 0.0492(18) 0.0356(16) 0.0394(16) -0.0004(13) -0.0161(14) -0.0076(13)
C00X 0.0344(16) 0.058(2) 0.054(2) 0.0096(17) -0.0108(14) -0.0151(15)
F2 0.067(4) 0.064(4) 0.043(3) -0.002(3) 0.009(3) 0.009(3)
F4 0.044(3) 0.056(4) 0.046(4) 0.017(3) -0.014(2) -0.001(3)
F5 0.057(4) 0.040(3) 0.056(3) 0.011(2) 0.003(3) -0.001(3)
F0AA 0.039(2) 0.092(4) 0.102(4) -0.014(3) -0.023(2) 0.004(2)
F1AA 0.064(3) 0.063(4) 0.053(2) 0.009(3) -0.028(2) -0.021(3)
F2AA 0.052(2) 0.050(2) 0.064(2) 0.0008(18) -0.0176(17) -0.0243(18)

loop_
_atom_type_symbol
_atom_type_description
_atom_type_scat_dispersion_real
_atom_type_scat_dispersion_imag
_atom_type_scat_source
C C 0.0181 0.0091 'International Tables Vol C Tables 4.2.6.8 and 6.1.1.4'
H H 0 0 'International Tables Vol C Tables 4.2.6.8 and 6.1.1.4'
F F 0.0727 0.0534 'International Tables Vol C Tables 4.2.6.8 and 6.1.1.4'
N N 0.0311 0.018 'International Tables Vol C Tables 4.2.6.8 and 6.1.1.4'
O O 0.0492 0.0322 'International Tables Vol C Tables 4.2.6.8 and 6.1.1.4'

loop_
_exptl_crystal_face_index_h
_exptl_crystal_face_index_k
_exptl_crystal_face_index_l
_exptl_crystal_face_perp_dist
-4 -2 5 0.1739
-1 0 -1 0.0328
2 2 -5 0.2643
1 0 1 0.0115
3 0 -5 0.0235
-3 0 5 0.0235
1 -1 0 0.1944

loop_
_geom_angle_atom_site_label_1
_geom_angle_atom_site_label_2
_geom_angle_atom_site_label_3
_geom_angle
C00C N007 H007 116.4
C00C N007 C00D 127.1(2)
C00D N007 H007 116.4
C00E N008 N009 121.2(2)
N008 N009 H009 119.9
N008 N009 C00F 120.2(2)
C00F N009 H009 119.9
C00V N00A C00G 122.8(2)
C00V N00A C00W 122.0(2)
C00W N00A C00G 112.1(2)
O001 C00C N007 122.6(2)
O001 C00C C00E 121.4(2)
N007 C00C C00E 115.9(2)
N007 C00D C00H 116.2(2)
C00K C00D N007 124.4(2)
C00K C00D C00H 119.4(3)
N008 C00E C00C 122.8(2)
N008 C00E C00G 115.3(2)
C00C C00E C00G 121.6(2)
C00L C00F N009 123.2(2)
C00L C00F C00N 119.5(2)
C00N C00F N009 117.3(2)
N00A C00G C00E 114.5(2)
N00A C00G H00G 108.8
N00A C00G C00Q 101.4(2)
C00E C00G H00G 108.8
C00E C00G C00Q 114.2(2)
C00Q C00G H00G 108.8
C00D C00H H00H 119.9
C00J C00H C00D 120.2(2)
C00J C00H H00H 119.9
C00H C00J C00O 121.1(3)
C00H C00J C00T 120.0(2)
C00O C00J C00T 118.9(3)
C00D C00K H00K 120.5
C00M C00K C00D 119.0(3)
C00M C00K H00K 120.5
C00F C00L H00L 120.2
C00P C00L C00F 119.7(2)
C00P C00L H00L 120.2
C00K C00M C00X 118.2(3)
C00O C00M C00K 122.4(3)
C00O C00M C00X 119.4(3)
C00F C00N H00N 119.9
C00R C00N C00F 120.2(3)
C00R C00N H00N 119.9
C00J C00O H00O 121
C00M C00O C00J 118.0(3)
C00M C00O H00O 121
C00L C00P H00P 119.4
C00L C00P C00S 121.1(3)
C00S C00P H00P 119.4
C00G C00Q H00A 110.9
C00G C00Q H00B 110.9
H00A C00Q H00B 108.9
C00U C00Q C00G 104.5(2)
C00U C00Q H00A 110.9
C00U C00Q H00B 110.9
C00N C00R H00R 119.9
C00N C00R C00S 120.2(3)
C00S C00R H00R 119.9
C00P C00S H00S 120.4
C00R C00S C00P 119.1(3)
C00R C00S H00S 120.4
F002 C00T F003 105.2(6)
F002 C00T F006 108.5(6)
F002 C00T C00J 113.9(6)
F002 C00T F4 91.0(6)
F002 C00T F5 16.8(6)
F003 C00T C00J 111.4(4)
F006 C00T F003 103.6(6)
F006 C00T C00J 113.6(4)
F006 C00T F5 122.0(6)
F2 C00T F002 118.3(7)
F2 C00T F003 17.4(7)
F2 C00T F006 87.9(6)
F2 C00T C00J 111.9(6)
F2 C00T F4 106.9(6)
F2 C00T F5 106.5(8)
F4 C00T F003 120.7(6)
F4 C00T F006 21.1(5)
F4 C00T C00J 112.7(5)
F4 C00T F5 106.5(6)
F5 C00T F003 91.4(6)
F5 C00T C00J 111.9(7)
C00Q C00U H00C 111
C00Q C00U H00D 111
H00C C00U H00D 109
C00W C00U C00Q 103.9(2)
C00W C00U H00C 111
C00W C00U H00D 111
O004 C00V N00A 125.2(3)
O004 C00V H00V 117.4
N00A C00V H00V 117.4
N00A C00W C00U 104.3(2)
N00A C00W H00E 110.9
N00A C00W H00F 110.9
C00U C00W H00E 110.9
C00U C00W H00F 110.9
H00E C00W H00F 108.9
F005 C00X F00I 103.6(7)
F005 C00X C00M 111.8(7)
F005 C00X F2AA 90.2(7)
F00B C00X F005 115.0(9)
F00B C00X F00I 99.5(8)
F00B C00X C00M 116.0(5)
F00B C00X F0AA 76.4(7)
F00B C00X F1AA 124.1(7)
F00B C00X F2AA 32.3(7)
F00I C00X C00M 109.3(5)
F0AA C00X F005 120.3(7)
F0AA C00X F00I 24.3(5)
F0AA C00X C00M 113.4(4)
F0AA C00X F1AA 106.9(5)
F0AA C00X F2AA 106.8(4)
F1AA C00X F005 16.6(7)
F1AA C00X F00I 88.0(6)
F1AA C00X C00M 113.1(4)
F1AA C00X F2AA 104.3(4)
F2AA C00X F00I 127.5(5)
F2AA C00X C00M 111.7(3)

loop_
_geom_bond_atom_site_label_1
_geom_bond_atom_site_label_2
_geom_bond_distance
O001 C00C 1.228(3)
F002 C00T 1.320(13)
F003 C00T 1.370(10)
O004 C00V 1.233(4)
F005 C00X 1.363(18)
F006 C00T 1.342(9)
N007 H007 0.88
N007 C00C 1.367(3)
N007 C00D 1.399(3)
N008 N009 1.326(3)
N008 C00E 1.297(3)
N009 H009 0.88
N009 C00F 1.397(3)
N00A C00G 1.483(3)
N00A C00V 1.329(4)
N00A C00W 1.481(4)
F00B C00X 1.246(9)
C00C C00E 1.494(4)
C00D C00H 1.403(4)
C00D C00K 1.390(4)
C00E C00G 1.529(3)
C00F C00L 1.389(4)
C00F C00N 1.397(4)
C00G H00G 1
C00G C00Q 1.531(4)
C00H H00H 0.95
C00H C00J 1.377(4)
F00I C00X 1.472(13)
C00J C00O 1.392(4)
C00J C00T 1.497(4)
C00K H00K 0.95
C00K C00M 1.388(4)
C00L H00L 0.95
C00L C00P 1.377(4)
C00M C00O 1.379(4)
C00M C00X 1.497(4)
C00N H00N 0.95
C00N C00R 1.379(4)
C00O H00O 0.95
C00P H00P 0.95
C00P C00S 1.389(4)
C00Q H00A 0.99
C00Q H00B 0.99
C00Q C00U 1.526(4)
C00R H00R 0.95
C00R C00S 1.389(5)
C00S H00S 0.95
C00T F2 1.305(13)
C00T F4 1.338(9)
C00T F5 1.347(14)
C00U H00C 0.99
C00U H00D 0.99
C00U C00W 1.513(4)
C00V H00V 0.95
C00W H00E 0.99
C00W H00F 0.99
C00X F0AA 1.266(7)
C00X F1AA 1.324(10)
C00X F2AA 1.382(6)
